data_4068490
loop_
_publ_author_name
'Hamilton, Ewan J. M.'
'Park, Jung Su'
'Chen, Xuenian'
'Liu, Shengming'
'Sturgeon, Matthew R.'
'Meyers, Edward A.'
'Shore, Sheldon G.'

_publ_section_title
;
 \b-Agostic Interactions in 15-Valence-Electron 9-BBN Hydroborate
 Half-Sandwich Titanium(III) Complexes
;
_journal_issue 14
_journal_name_full Organometallics
_journal_page_first 3973
_journal_paper_doi 10.1021/om8009014
_journal_volume 28
_journal_year 2009
_chemical_formula_moiety 'C26 H47 B2 Ti'
_chemical_formula_sum 'C26 H47 B2 Ti'
_chemical_formula_weight 429.16
_chemical_name_common SHORE1192
_chemical_name_systematic
; 
 ? 
;
_space_group_IT_number 14
_symmetry_cell_setting monoclinic
_symmetry_space_group_name_Hall '-P 2yn'
_symmetry_space_group_name_H-M 'P 1 21/n 1'
_atom_sites_solution_hydrogens geom
_atom_sites_solution_primary direct
_atom_sites_solution_secondary difmap
_audit_creation_method SHELXL-97
_cell_angle_alpha 90.00
_cell_angle_beta 90.463(10)
_cell_angle_gamma 90.00
_cell_formula_units_Z 4
_cell_length_a 11.4451(10)
_cell_length_b 17.6514(10)
_cell_length_c 12.2542(10)
_cell_measurement_temperature 200(2)
_cell_measurement_theta_max 25.10
_cell_measurement_theta_min 2.31
_cell_volume 2475.5(3)
_computing_structure_refinement 'SHELXL-97 (Sheldrick, 1997)'
_computing_structure_solution 'SHELXS-97 (Sheldrick, 1990)'
_diffrn_ambient_temperature 200(2)
_diffrn_measured_fraction_theta_full 0.990
_diffrn_measured_fraction_theta_max 0.990
_diffrn_measurement_device_type 'NONIUS KAPPA CCD'
_diffrn_measurement_method 'PHI SCANS & OMEGA SCANS'
_diffrn_radiation_monochromator graphite
_diffrn_radiation_source 'fine-focus sealed tube'
_diffrn_radiation_type MoK\a
_diffrn_radiation_wavelength 0.71073
_diffrn_reflns_av_R_equivalents 0.0650
_diffrn_reflns_av_sigmaI/netI 0.0594
_diffrn_reflns_limit_h_max 13
_diffrn_reflns_limit_h_min -13
_diffrn_reflns_limit_k_max 21
_diffrn_reflns_limit_k_min -21
_diffrn_reflns_limit_l_max 14
_diffrn_reflns_limit_l_min -14
_diffrn_reflns_number 16004
_diffrn_reflns_theta_full 25.10
_diffrn_reflns_theta_max 25.10
_diffrn_reflns_theta_min 2.31
_diffrn_standards_number 0
_exptl_absorpt_coefficient_mu 0.356
_exptl_absorpt_correction_T_max 0.9859
_exptl_absorpt_correction_T_min 0.9355
_exptl_absorpt_correction_type multi-scan
_exptl_absorpt_process_details 'SORTAV (BLESSING, 1995)'
_exptl_crystal_density_diffrn 1.151
_exptl_crystal_density_method 'not measured'
_exptl_crystal_F_000 940
_exptl_crystal_size_max 0.19
_exptl_crystal_size_mid 0.06
_exptl_crystal_size_min 0.04
_refine_diff_density_max 0.455
_refine_diff_density_min -0.486
_refine_diff_density_rms 0.060
_refine_ls_extinction_method none
_refine_ls_goodness_of_fit_ref 1.035
_refine_ls_hydrogen_treatment mixed
_refine_ls_matrix_type full
_refine_ls_number_parameters 283
_refine_ls_number_reflns 4370
_refine_ls_number_restraints 0
_refine_ls_restrained_S_all 1.035
_refine_ls_R_factor_all 0.0842
_refine_ls_R_factor_gt 0.0515
_refine_ls_shift/su_max 0.001
_refine_ls_shift/su_mean 0.000
_refine_ls_structure_factor_coef Fsqd
_refine_ls_weighting_details 'calc w=1/[\s^2^(Fo^2^)+(0.0519P)^2^+2.8517P] where P=(Fo^2^+2Fc^2^)/3'
_refine_ls_weighting_scheme calc
_refine_ls_wR_factor_gt 0.1178
_refine_ls_wR_factor_ref 0.1330
_reflns_number_gt 3103
_reflns_number_total 4370
_reflns_threshold_expression >2sigma(I)
_cod_data_source_file om8009014_si_003.cif
_cod_data_source_block '[Cp*Ti(III){(mu-H)2BC8H14}2]'
_cod_depositor_comments
;
The following automatic conversions were performed:

'_symmetry_cell_setting' value 'MONOCLINIC' changed to 'monoclinic'
according to /home/saulius/struct/CIF-dictionaries/cif_core.dic
dictionary named 'cif_core.dic' version 2.4.2 from
2011-04-26.

'_exptl_absorpt_correction_type' value 'MULTI-SCAN'
changed to 'multi-scan' according to
/home/saulius/struct/CIF-dictionaries/cif_core.dic dictionary named
'cif_core.dic' version 2.4.2 from 2011-04-26.

Automatic conversion script
Id: cif_fix_values 1715 2011-07-08 13:25:40Z adriana 
;
_cod_original_sg_symbol_H-M P2(1)/n
_cod_database_code 4068490

loop_
_symmetry_equiv_pos_as_xyz
'x, y, z'
'-x+1/2, y+1/2, -z+1/2'
'-x, -y, -z'
'x-1/2, -y-1/2, z-1/2'

loop_
_atom_site_label
_atom_site_type_symbol
_atom_site_fract_x
_atom_site_fract_y
_atom_site_fract_z
_atom_site_U_iso_or_equiv
_atom_site_adp_type
_atom_site_occupancy
_atom_site_symmetry_multiplicity
_atom_site_calc_flag
Ti1 Ti 0.53200(4) 0.90983(3) 0.77726(4) 0.02112(17) Uani 1 1 d
B11 B 0.6036(3) 1.0249(2) 0.7995(3) 0.0245(8) Uani 1 1 d
C11 C 0.6519(3) 1.10552(18) 0.8356(3) 0.0331(8) Uani 1 1 d
H11 H 0.6422 1.1109 0.9162 0.040 Uiso 1 1 calc
C12 C 0.7833(3) 1.1096(2) 0.8090(3) 0.0468(10) Uani 1 1 d
H12A H 0.8122 1.1608 0.8279 0.056 Uiso 1 1 calc
H12B H 0.8254 1.0729 0.8562 0.056 Uiso 1 1 calc
C13 C 0.8142(3) 1.0932(2) 0.6905(3) 0.0487(10) Uani 1 1 d
H13A H 0.7963 1.1387 0.6463 0.058 Uiso 1 1 calc
H13B H 0.8994 1.0841 0.6862 0.058 Uiso 1 1 calc
C14 C 0.7512(3) 1.02599(19) 0.6404(3) 0.0375(8) Uani 1 1 d
H14A H 0.7921 0.9793 0.6641 0.045 Uiso 1 1 calc
H14B H 0.7588 1.0294 0.5601 0.045 Uiso 1 1 calc
C15 C 0.6209(3) 1.01715(18) 0.6671(3) 0.0269(7) Uani 1 1 d
H15 H 0.597(2) 0.9692(18) 0.636(2) 0.028(8) Uiso 1 1 d
C16 C 0.5422(3) 1.07809(18) 0.6135(3) 0.0327(8) Uani 1 1 d
H16A H 0.5541 1.0769 0.5336 0.039 Uiso 1 1 calc
H16B H 0.4595 1.0650 0.6272 0.039 Uiso 1 1 calc
C17 C 0.5650(3) 1.15858(19) 0.6547(3) 0.0412(9) Uani 1 1 d
H17A H 0.6374 1.1776 0.6205 0.049 Uiso 1 1 calc
H17B H 0.4999 1.1914 0.6297 0.049 Uiso 1 1 calc
C18 C 0.5774(3) 1.16644(19) 0.7781(3) 0.0413(9) Uani 1 1 d
H18A H 0.4982 1.1657 0.8101 0.050 Uiso 1 1 calc
H18B H 0.6120 1.2166 0.7943 0.050 Uiso 1 1 calc
B12 B 0.3212(3) 0.9227(2) 0.7747(3) 0.0254(8) Uani 1 1 d
C21 C 0.2605(2) 1.00423(17) 0.7883(3) 0.0287(7) Uani 1 1 d
H21 H 0.3233 1.0433 0.7962 0.034 Uiso 1 1 calc
C22 C 0.1879(3) 1.00337(19) 0.8935(3) 0.0352(8) Uani 1 1 d
H22A H 0.1467 1.0525 0.8999 0.042 Uiso 1 1 calc
H22B H 0.2419 0.9989 0.9567 0.042 Uiso 1 1 calc
C23 C 0.0972(3) 0.9391(2) 0.8999(3) 0.0356(8) Uani 1 1 d
H23A H 0.0683 0.9357 0.9757 0.043 Uiso 1 1 calc
H23B H 0.0299 0.9520 0.8521 0.043 Uiso 1 1 calc
C24 C 0.1452(3) 0.86222(19) 0.8662(3) 0.0344(8) Uani 1 1 d
H24A H 0.0786 0.8270 0.8562 0.041 Uiso 1 1 calc
H24B H 0.1941 0.8424 0.9267 0.041 Uiso 1 1 calc
C25 C 0.2186(2) 0.86160(17) 0.7609(3) 0.0288(7) Uani 1 1 d
H25 H 0.2544 0.8103 0.7526 0.035 Uiso 1 1 calc
C26 C 0.1479(3) 0.88001(19) 0.6564(3) 0.0351(8) Uani 1 1 d
H26A H 0.1983 0.8705 0.5925 0.042 Uiso 1 1 calc
H26B H 0.0810 0.8445 0.6515 0.042 Uiso 1 1 calc
C27 C 0.1010(3) 0.9608(2) 0.6486(3) 0.0374(8) Uani 1 1 d
H27A H 0.0305 0.9648 0.6945 0.045 Uiso 1 1 calc
H27B H 0.0769 0.9707 0.5722 0.045 Uiso 1 1 calc
C28 C 0.1885(3) 1.02196(19) 0.6842(3) 0.0381(8) Uani 1 1 d
H28A H 0.1450 1.0697 0.6963 0.046 Uiso 1 1 calc
H28B H 0.2433 1.0309 0.6235 0.046 Uiso 1 1 calc
C1 C 0.6413(2) 0.81587(16) 0.6879(2) 0.0238(7) Uani 1 1 d
C1A C 0.6925(3) 0.82256(19) 0.5760(3) 0.0349(8) Uani 1 1 d
H1A1 H 0.7679 0.8488 0.5807 0.052 Uiso 1 1 calc
H1A2 H 0.6392 0.8514 0.5289 0.052 Uiso 1 1 calc
H1A3 H 0.7040 0.7719 0.5453 0.052 Uiso 1 1 calc
C2 C 0.6985(2) 0.83368(16) 0.7885(2) 0.0252(7) Uani 1 1 d
C2A C 0.8223(3) 0.86029(18) 0.8052(3) 0.0346(8) Uani 1 1 d
H2A1 H 0.8378 0.8670 0.8834 0.052 Uiso 1 1 calc
H2A2 H 0.8335 0.9086 0.7674 0.052 Uiso 1 1 calc
H2A3 H 0.8763 0.8225 0.7758 0.052 Uiso 1 1 calc
C3 C 0.6225(2) 0.81305(16) 0.8746(2) 0.0251(7) Uani 1 1 d
C3A C 0.6514(3) 0.8181(2) 0.9944(3) 0.0384(8) Uani 1 1 d
H3A1 H 0.7262 0.8444 1.0042 0.058 Uiso 1 1 calc
H3A2 H 0.6571 0.7670 1.0251 0.058 Uiso 1 1 calc
H3A3 H 0.5898 0.8463 1.0318 0.058 Uiso 1 1 calc
C4 C 0.5210(2) 0.77953(16) 0.8279(2) 0.0244(7) Uani 1 1 d
C4A C 0.4271(3) 0.74140(18) 0.8923(3) 0.0344(8) Uani 1 1 d
H4A1 H 0.3667 0.7221 0.8425 0.052 Uiso 1 1 calc
H4A2 H 0.3923 0.7780 0.9427 0.052 Uiso 1 1 calc
H4A3 H 0.4609 0.6992 0.9340 0.052 Uiso 1 1 calc
C5 C 0.5316(2) 0.78182(16) 0.7127(2) 0.0244(7) Uani 1 1 d
C5A C 0.4491(3) 0.74814(18) 0.6296(3) 0.0358(8) Uani 1 1 d
H5A1 H 0.3802 0.7279 0.6665 0.054 Uiso 1 1 calc
H5A2 H 0.4886 0.7072 0.5904 0.054 Uiso 1 1 calc
H5A3 H 0.4248 0.7874 0.5776 0.054 Uiso 1 1 calc
H2A H 0.392(3) 0.9089(16) 0.849(2) 0.033(8) Uiso 1 1 d
H1B H 0.504(2) 1.0121(15) 0.822(2) 0.022(7) Uiso 1 1 d
H1A H 0.644(2) 0.9718(16) 0.844(2) 0.025(8) Uiso 1 1 d
H2B H 0.394(2) 0.9186(15) 0.698(2) 0.021(7) Uiso 1 1 d

loop_
_atom_site_aniso_label
_atom_site_aniso_U_11
_atom_site_aniso_U_22
_atom_site_aniso_U_33
_atom_site_aniso_U_23
_atom_site_aniso_U_13
_atom_site_aniso_U_12
Ti1 0.0176(3) 0.0201(3) 0.0257(3) 0.0000(2) 0.0011(2) -0.0003(2)
B11 0.0243(18) 0.0245(19) 0.0246(19) 0.0027(15) -0.0003(15) 0.0007(14)
C11 0.044(2) 0.0277(19) 0.0276(18) 0.0002(14) -0.0012(15) -0.0072(14)
C12 0.045(2) 0.046(2) 0.049(2) 0.0036(18) -0.0092(18) -0.0246(17)
C13 0.0304(19) 0.043(2) 0.072(3) 0.001(2) 0.0100(18) -0.0072(17)
C14 0.0357(19) 0.039(2) 0.038(2) 0.0032(16) 0.0125(15) 0.0006(15)
C15 0.0313(17) 0.0209(17) 0.0287(18) -0.0024(14) 0.0025(14) -0.0029(13)
C16 0.0387(19) 0.0337(19) 0.0255(17) 0.0039(14) -0.0055(14) -0.0004(15)
C17 0.050(2) 0.031(2) 0.043(2) 0.0038(16) -0.0064(17) 0.0073(16)
C18 0.060(2) 0.0249(19) 0.039(2) -0.0016(15) 0.0078(18) 0.0010(16)
B12 0.0197(17) 0.031(2) 0.0255(19) 0.0035(15) 0.0003(14) 0.0006(14)
C21 0.0207(15) 0.0235(17) 0.042(2) 0.0006(14) -0.0016(14) -0.0037(12)
C22 0.0277(17) 0.0333(19) 0.045(2) -0.0077(15) -0.0005(15) 0.0037(14)
C23 0.0257(17) 0.044(2) 0.0374(19) -0.0010(16) 0.0037(14) 0.0011(15)
C24 0.0240(16) 0.038(2) 0.041(2) 0.0069(16) -0.0008(14) -0.0059(14)
C25 0.0218(16) 0.0260(17) 0.0386(19) -0.0004(14) 0.0004(14) 0.0010(13)
C26 0.0286(17) 0.043(2) 0.0341(19) -0.0040(16) -0.0039(15) -0.0024(15)
C27 0.0281(17) 0.047(2) 0.037(2) 0.0047(16) -0.0036(15) -0.0006(15)
C28 0.0320(18) 0.036(2) 0.047(2) 0.0077(16) 0.0016(16) 0.0056(15)
C1 0.0239(15) 0.0198(16) 0.0277(17) -0.0004(13) 0.0035(13) 0.0030(12)
C1A 0.0342(18) 0.0338(19) 0.0367(19) -0.0017(15) 0.0083(15) 0.0026(15)
C2 0.0219(15) 0.0197(16) 0.0339(18) -0.0001(13) -0.0002(13) 0.0033(12)
C2A 0.0238(17) 0.0303(19) 0.050(2) -0.0024(16) -0.0036(15) -0.0004(14)
C3 0.0242(15) 0.0216(16) 0.0294(17) 0.0008(13) -0.0008(13) 0.0008(12)
C3A 0.042(2) 0.041(2) 0.0324(19) 0.0034(16) -0.0063(15) -0.0003(16)
C4 0.0217(15) 0.0197(16) 0.0317(18) 0.0021(13) 0.0012(13) 0.0016(12)
C4A 0.0319(18) 0.0289(18) 0.042(2) 0.0064(15) 0.0074(15) -0.0018(14)
C5 0.0211(15) 0.0217(16) 0.0303(18) -0.0016(13) -0.0005(13) 0.0022(12)
C5A 0.0335(18) 0.0320(19) 0.042(2) -0.0088(16) -0.0041(15) 0.0007(14)

loop_
_atom_type_symbol
_atom_type_description
_atom_type_scat_dispersion_real
_atom_type_scat_dispersion_imag
_atom_type_scat_source
C C 0.0033 0.0016 'International Tables Vol C Tables 4.2.6.8 and 6.1.1.4'
H H 0.0000 0.0000 'International Tables Vol C Tables 4.2.6.8 and 6.1.1.4'
B B 0.0013 0.0007 'International Tables Vol C Tables 4.2.6.8 and 6.1.1.4'
Ti Ti 0.2776 0.4457 'International Tables Vol C Tables 4.2.6.8 and 6.1.1.4'

loop_
_geom_angle_atom_site_label_1
_geom_angle_atom_site_label_2
_geom_angle_atom_site_label_3
_geom_angle
B11 Ti1 C3 116.77(11)
B11 Ti1 C2 102.75(11)
C3 Ti1 C2 35.52(10)
B11 Ti1 C1 120.53(12)
C3 Ti1 C1 58.94(10)
C2 Ti1 C1 35.41(10)
B11 Ti1 C4 151.15(12)
C3 Ti1 C4 35.07(10)
C2 Ti1 C4 58.30(10)
C1 Ti1 C4 58.05(10)
B11 Ti1 C5 155.44(12)
C3 Ti1 C5 58.33(10)
C2 Ti1 C5 58.36(10)
C1 Ti1 C5 34.98(10)
C4 Ti1 C5 34.50(10)
B11 Ti1 B12 106.51(12)
C3 Ti1 B12 121.02(11)
C2 Ti1 B12 150.06(11)
C1 Ti1 B12 126.36(11)
C4 Ti1 B12 92.23(11)
C5 Ti1 B12 94.86(11)
B11 Ti1 C15 39.64(11)
C3 Ti1 C15 129.92(10)
C2 Ti1 C15 97.47(10)
C1 Ti1 C15 93.52(10)
C4 Ti1 C15 151.42(10)
C5 Ti1 C15 121.84(10)
B12 Ti1 C15 109.03(11)
B11 Ti1 H15 61.4(9)
C3 Ti1 H15 127.7(8)
C2 Ti1 H15 92.2(8)
C1 Ti1 H15 77.3(8)
C4 Ti1 H15 134.1(8)
C5 Ti1 H15 101.2(8)
B12 Ti1 H15 107.2(8)
C15 Ti1 H15 21.7(8)
B11 Ti1 H2A 105.9(9)
C3 Ti1 H2A 97.7(9)
C2 Ti1 H2A 133.0(9)
C1 Ti1 H2A 133.4(9)
C4 Ti1 H2A 79.5(9)
C5 Ti1 H2A 98.7(9)
B12 Ti1 H2A 30.0(9)
C15 Ti1 H2A 128.1(9)
H15 Ti1 H2A 134.3(12)
B11 Ti1 H1B 32.7(8)
C3 Ti1 H1B 128.3(8)
C2 Ti1 H1B 131.5(8)
C1 Ti1 H1B 152.6(9)
C4 Ti1 H1B 145.6(8)
C5 Ti1 H1B 170.1(8)
B12 Ti1 H1B 75.4(8)
C15 Ti1 H1B 61.2(8)
H15 Ti1 H1B 80.3(12)
H2A Ti1 H1B 74.0(12)
B11 Ti1 H1A 32.2(9)
C3 Ti1 H1A 84.6(9)
C2 Ti1 H1A 75.8(9)
C1 Ti1 H1A 104.5(9)
C4 Ti1 H1A 119.3(9)
C5 Ti1 H1A 134.2(9)
B12 Ti1 H1A 129.1(9)
C15 Ti1 H1A 61.2(9)
H15 Ti1 H1A 79.8(12)
H2A Ti1 H1A 113.3(13)
H1B Ti1 H1A 55.7(11)
B11 Ti1 H2B 107.6(8)
C3 Ti1 H2B 134.8(8)
C2 Ti1 H2B 140.3(8)
C1 Ti1 H2B 105.5(8)
C4 Ti1 H2B 99.8(8)
C5 Ti1 H2B 84.6(8)
B12 Ti1 H2B 31.0(8)
C15 Ti1 H2B 90.1(8)
H15 Ti1 H2B 80.7(11)
H2A Ti1 H2B 60.7(12)
H1B Ti1 H2B 86.0(12)
H1A Ti1 H2B 139.3(12)
C11 B11 C15 107.8(3)
C11 B11 Ti1 170.9(2)
C15 B11 Ti1 81.32(18)
C11 B11 H1B 115.8(13)
C15 B11 H1B 109.7(13)
Ti1 B11 H1B 60.1(13)
C11 B11 H1A 116.9(14)
C15 B11 H1A 109.7(14)
Ti1 B11 H1A 57.8(13)
H1B B11 H1A 96.5(19)
C18 C11 C12 114.1(3)
C18 C11 B11 108.0(3)
C12 C11 B11 108.7(3)
C18 C11 H11 108.7
C12 C11 H11 108.7
B11 C11 H11 108.7
C13 C12 C11 115.2(3)
C13 C12 H12A 108.5
C11 C12 H12A 108.5
C13 C12 H12B 108.5
C11 C12 H12B 108.5
H12A C12 H12B 107.5
C14 C13 C12 114.9(3)
C14 C13 H13A 108.5
C12 C13 H13A 108.5
C14 C13 H13B 108.5
C12 C13 H13B 108.5
H13A C13 H13B 107.5
C13 C14 C15 116.9(3)
C13 C14 H14A 108.1
C15 C14 H14A 108.1
C13 C14 H14B 108.1
C15 C14 H14B 108.1
H14A C14 H14B 107.3
C14 C15 C16 113.7(3)
C14 C15 B11 109.1(3)
C16 C15 B11 106.7(2)
C14 C15 Ti1 125.6(2)
C16 C15 Ti1 120.6(2)
B11 C15 Ti1 59.04(15)
C14 C15 H15 105.9(18)
C16 C15 H15 106.5(18)
B11 C15 H15 115.1(18)
Ti1 C15 H15 56.0(18)
C17 C16 C15 114.1(3)
C17 C16 H16A 108.7
C15 C16 H16A 108.7
C17 C16 H16B 108.7
C15 C16 H16B 108.7
H16A C16 H16B 107.6
C18 C17 C16 115.2(3)
C18 C17 H17A 108.5
C16 C17 H17A 108.5
C18 C17 H17B 108.5
C16 C17 H17B 108.5
H17A C17 H17B 107.5
C17 C18 C11 115.9(3)
C17 C18 H18A 108.3
C11 C18 H18A 108.3
C17 C18 H18B 108.3
C11 C18 H18B 108.3
H18A C18 H18B 107.4
C25 B12 C21 107.2(2)
C25 B12 Ti1 131.9(2)
C21 B12 Ti1 120.9(2)
C25 B12 H2A 114.8(14)
C21 B12 H2A 112.3(14)
Ti1 B12 H2A 47.7(14)
C25 B12 H2B 111.9(12)
C21 B12 H2B 114.7(12)
Ti1 B12 H2B 48.7(12)
H2A B12 H2B 95.9(18)
C22 C21 C28 113.9(2)
C22 C21 B12 108.3(3)
C28 C21 B12 108.9(3)
C22 C21 H21 108.5
C28 C21 H21 108.5
B12 C21 H21 108.5
C21 C22 C23 114.8(3)
C21 C22 H22A 108.6
C23 C22 H22A 108.6
C21 C22 H22B 108.6
C23 C22 H22B 108.6
H22A C22 H22B 107.6
C24 C23 C22 113.4(2)
C24 C23 H23A 108.9
C22 C23 H23A 108.9
C24 C23 H23B 108.9
C22 C23 H23B 108.9
H23A C23 H23B 107.7
C23 C24 C25 115.6(3)
C23 C24 H24A 108.4
C25 C24 H24A 108.4
C23 C24 H24B 108.4
C25 C24 H24B 108.4
H24A C24 H24B 107.4
C26 C25 C24 114.0(2)
C26 C25 B12 108.9(3)
C24 C25 B12 108.1(3)
C26 C25 H25 108.6
C24 C25 H25 108.6
B12 C25 H25 108.6
C27 C26 C25 115.5(3)
C27 C26 H26A 108.4
C25 C26 H26A 108.4
C27 C26 H26B 108.4
C25 C26 H26B 108.4
H26A C26 H26B 107.5
C26 C27 C28 114.3(3)
C26 C27 H27A 108.7
C28 C27 H27A 108.7
C26 C27 H27B 108.7
C28 C27 H27B 108.7
H27A C27 H27B 107.6
C27 C28 C21 115.8(3)
C27 C28 H28A 108.3
C21 C28 H28A 108.3
C27 C28 H28B 108.3
C21 C28 H28B 108.3
H28A C28 H28B 107.4
C2 C1 C5 107.9(3)
C2 C1 C1A 126.4(3)
C5 C1 C1A 125.4(3)
C2 C1 Ti1 71.60(16)
C5 C1 Ti1 74.06(16)
C1A C1 Ti1 125.7(2)
C1 C1A H1A1 109.5
C1 C1A H1A2 109.5
H1A1 C1A H1A2 109.5
C1 C1A H1A3 109.5
H1A1 C1A H1A3 109.5
H1A2 C1A H1A3 109.5
C3 C2 C1 107.8(2)
C3 C2 C2A 124.1(3)
C1 C2 C2A 127.7(3)
C3 C2 Ti1 71.74(16)
C1 C2 Ti1 72.99(16)
C2A C2 Ti1 126.5(2)
C2 C2A H2A1 109.5
C2 C2A H2A2 109.5
H2A1 C2A H2A2 109.5
C2 C2A H2A3 109.5
H2A1 C2A H2A3 109.5
H2A2 C2A H2A3 109.5
C4 C3 C2 108.1(3)
C4 C3 C3A 126.2(3)
C2 C3 C3A 125.3(3)
C4 C3 Ti1 74.91(16)
C2 C3 Ti1 72.74(16)
C3A C3 Ti1 123.4(2)
C3 C3A H3A1 109.5
C3 C3A H3A2 109.5
H3A1 C3A H3A2 109.5
C3 C3A H3A3 109.5
H3A1 C3A H3A3 109.5
H3A2 C3A H3A3 109.5
C5 C4 C3 108.3(3)
C5 C4 C4A 127.2(3)
C3 C4 C4A 124.2(3)
C5 C4 Ti1 73.07(17)
C3 C4 Ti1 70.02(16)
C4A C4 Ti1 127.6(2)
C4 C4A H4A1 109.5
C4 C4A H4A2 109.5
H4A1 C4A H4A2 109.5
C4 C4A H4A3 109.5
H4A1 C4A H4A3 109.5
H4A2 C4A H4A3 109.5
C4 C5 C1 107.9(3)
C4 C5 C5A 127.2(3)
C1 C5 C5A 124.7(3)
C4 C5 Ti1 72.43(17)
C1 C5 Ti1 70.95(16)
C5A C5 Ti1 126.6(2)
C5 C5A H5A1 109.5
C5 C5A H5A2 109.5
H5A1 C5A H5A2 109.5
C5 C5A H5A3 109.5
H5A1 C5A H5A3 109.5
H5A2 C5A H5A3 109.5

loop_
_geom_bond_atom_site_label_1
_geom_bond_atom_site_label_2
_geom_bond_distance
Ti1 B11 2.206(4)
Ti1 C3 2.322(3)
Ti1 C2 2.335(3)
Ti1 C1 2.353(3)
Ti1 C4 2.386(3)
Ti1 C5 2.394(3)
Ti1 B12 2.423(3)
Ti1 C15 2.543(3)
Ti1 H15 2.16(3)
Ti1 H2A 1.83(3)
Ti1 H1B 1.91(3)
Ti1 H1A 1.87(3)
Ti1 H2B 1.85(3)
B11 C11 1.588(5)
B11 C15 1.641(5)
B11 H1B 1.19(3)
B11 H1A 1.17(3)
C11 C18 1.539(5)
C11 C12 1.543(5)
C11 H11 1.0000
C12 C13 1.525(5)
C12 H12A 0.9900
C12 H12B 0.9900
C13 C14 1.515(5)
C13 H13A 0.9900
C13 H13B 0.9900
C14 C15 1.537(4)
C14 H14A 0.9900
C14 H14B 0.9900
C15 C16 1.547(4)
C15 H15 0.96(3)
C16 C17 1.529(5)
C16 H16A 0.9900
C16 H16B 0.9900
C17 C18 1.524(5)
C17 H17A 0.9900
C17 H17B 0.9900
C18 H18A 0.9900
C18 H18B 0.9900
B12 C25 1.603(4)
B12 C21 1.608(5)
B12 H2A 1.24(3)
B12 H2B 1.27(3)
C21 C22 1.539(5)
C21 C28 1.545(5)
C21 H21 1.0000
C22 C23 1.540(5)
C22 H22A 0.9900
C22 H22B 0.9900
C23 C24 1.523(5)
C23 H23A 0.9900
C23 H23B 0.9900
C24 C25 1.545(4)
C24 H24A 0.9900
C24 H24B 0.9900
C25 C26 1.544(4)
C25 H25 1.0000
C26 C27 1.526(5)
C26 H26A 0.9900
C26 H26B 0.9900
C27 C28 1.534(5)
C27 H27A 0.9900
C27 H27B 0.9900
C28 H28A 0.9900
C28 H28B 0.9900
C1 C2 1.426(4)
C1 C5 1.428(4)
C1 C1A 1.500(4)
C1A H1A1 0.9800
C1A H1A2 0.9800
C1A H1A3 0.9800
C2 C3 1.421(4)
C2 C2A 1.506(4)
C2A H2A1 0.9800
C2A H2A2 0.9800
C2A H2A3 0.9800
C3 C4 1.420(4)
C3 C3A 1.505(4)
C3A H3A1 0.9800
C3A H3A2 0.9800
C3A H3A3 0.9800
C4 C5 1.417(4)
C4 C4A 1.499(4)
C4A H4A1 0.9800
C4A H4A2 0.9800
C4A H4A3 0.9800
C5 C5A 1.506(4)
C5A H5A1 0.9800
C5A H5A2 0.9800
C5A H5A3 0.9800
